data_4111048
loop_
_publ_author_name
'Junhong Mao'
'Sujoy Mukherjee'
'Yong Zhang'
'Rong Cao'
'John M. Sanders'
'Yongcheng Song'
'Yonghui Zhang'
'Gary A. Meints'
'Yi Gui Gao'
'Dushyant Mukkamala'
'Michael P. Hudock'
'Eric Oldfield'

_publ_contact_author
; 
Eric Oldfield
Department of Chemistry
University of Illinois
600 South Mathews Avenue 
Urbana, Illinois  61801 
USA 
;
_publ_contact_author_email eo@chad.scs.uiuc.edu
_publ_contact_author_fax '1  217 244 0997'
_publ_contact_author_phone '1  217 333 3374'
_publ_section_title
;
 Solid-State NMR, Crystallographic, and Computational Investigation of
 Bisphosphonates and Farnesyl Diphosphate Synthase-Bisphosphonate
 Complexes
;
_journal_name_full 'Journal of the American Chemical Society'
_journal_page_first 14485
_journal_page_last 14497
_journal_paper_doi 10.1021/ja061737c
_journal_volume 128
_journal_year 2006
_chemical_formula_moiety 'C10 H13 N3 O6 P2, 5(H2 O)'
_chemical_formula_sum 'C10 H23 N3 O11 P2'
_chemical_formula_weight 423.25
_chemical_name_systematic
; 
? 
;
_space_group_IT_number 14
_symmetry_cell_setting monoclinic
_symmetry_space_group_name_Hall '-P 2ybc'
_symmetry_space_group_name_H-M 'P 1 21/c 1'
_atom_sites_solution_hydrogens geom
_atom_sites_solution_primary direct
_atom_sites_solution_secondary difmap
_audit_creation_method SHELXL-97
_audit_update_record
; 
2004/04/14, text and data added, JM 
;
_cell_angle_alpha 90.00
_cell_angle_beta 102.704(3)
_cell_angle_gamma 90.00
_cell_formula_units_Z 4
_cell_length_a 8.6608(18)
_cell_length_b 14.173(3)
_cell_length_c 15.231(3)
_cell_measurement_reflns_used 1011
_cell_measurement_temperature 193(2)
_cell_measurement_theta_max 28.06
_cell_measurement_theta_min 2.74
_cell_volume 1823.8(6)
_computing_cell_refinement 'SAINT V6.22 (Bruker, 2001)'
_computing_data_collection 'SMART V5.625 (Bruker, 2001)'
_computing_data_reduction 'SAINT V6.22 (Bruker, 2001)'
_computing_molecular_graphics 'SHELXTL V6.10 (Bruker, 2001)'
_computing_publication_material 'CIFTAB (Sheldrick, 2001)'
_computing_structure_refinement 'SHELXTL V6.10 (Bruker, 2001)'
_computing_structure_solution 'SHELXTL V6.10 (Bruker, 2001)'
_diffrn_ambient_temperature 193(2)
_diffrn_measured_fraction_theta_full 0.988
_diffrn_measured_fraction_theta_max 0.988
_diffrn_measurement_device 'Siemens Platform/CCD'
_diffrn_measurement_method 'profile data from \w scans'
_diffrn_radiation_monochromator graphite
_diffrn_radiation_source 'normal-focus sealed tube'
_diffrn_radiation_type MoK\a
_diffrn_radiation_wavelength 0.71073
_diffrn_radiation_wavelength_id g34aas
_diffrn_reflns_av_R_equivalents 0.0307
_diffrn_reflns_av_sigmaI/netI 0.0323
_diffrn_reflns_limit_h_max 11
_diffrn_reflns_limit_h_min -11
_diffrn_reflns_limit_k_max 18
_diffrn_reflns_limit_k_min -18
_diffrn_reflns_limit_l_max 20
_diffrn_reflns_limit_l_min -20
_diffrn_reflns_number 17633
_diffrn_reflns_theta_full 28.24
_diffrn_reflns_theta_max 28.24
_diffrn_reflns_theta_min 1.99
_diffrn_standards_decay_% 2.9
_diffrn_standards_interval_time 348
_diffrn_standards_number 261
_exptl_absorpt_coefficient_mu 0.300
_exptl_absorpt_correction_T_max 0.9641
_exptl_absorpt_correction_T_min 0.8704
_exptl_absorpt_correction_type integration
_exptl_absorpt_process_details '(Bruker, 2001)'
_exptl_crystal_colour colorless
_exptl_crystal_density_diffrn 1.541
_exptl_crystal_description columnar_cut
_exptl_crystal_F_000 888
_exptl_crystal_id g34aas
_exptl_crystal_preparation
; 
The data crystal was mounted using oil (Parantone-N, Exxon) to a 
0.3 mm cryo-loop (Hampton Research) with the (0 1 1) scattering planes 
roughly normal to the spindle axis. 
;
_exptl_crystal_size_max 0.54
_exptl_crystal_size_mid 0.18
_exptl_crystal_size_min 0.13
_refine_diff_density_max 0.383
_refine_diff_density_min -0.335
_refine_diff_density_rms 0.057
_refine_ls_extinction_method none
_refine_ls_goodness_of_fit_ref 1.045
_refine_ls_hydrogen_treatment refxyz
_refine_ls_matrix_type full
_refine_ls_number_parameters 280
_refine_ls_number_reflns 4459
_refine_ls_number_restraints 18
_refine_ls_restrained_S_all 1.044
_refine_ls_R_factor_all 0.0581
_refine_ls_R_factor_gt 0.0378
_refine_ls_shift/su_max 0.000
_refine_ls_shift/su_mean 0.000
_refine_ls_structure_factor_coef Fsqd
_refine_ls_weighting_details 'calc w=1/[\s^2^(Fo^2^)+(0.0469P)^2^+0.5353P] where P=(Fo^2^+2Fc^2^)/3'
_refine_ls_weighting_scheme calc
_refine_ls_wR_factor_gt 0.0878
_refine_ls_wR_factor_ref 0.0951
_reflns_number_gt 3382
_reflns_number_total 4459
_reflns_threshold_expression >2sigma(I)
_cod_data_source_file ja061737csi20060313_054830.cif
_cod_data_source_block g34aas
_cod_original_sg_symbol_H-M 'P 21/c'
_cod_database_code 4111048

loop_
_symmetry_equiv_pos_as_xyz
'x, y, z'
'-x, y+1/2, -z+1/2'
'-x, -y, -z'
'x, -y-1/2, z-1/2'

loop_
_atom_site_label
_atom_site_type_symbol
_atom_site_fract_x
_atom_site_fract_y
_atom_site_fract_z
_atom_site_U_iso_or_equiv
_atom_site_adp_type
_atom_site_occupancy
_atom_site_symmetry_multiplicity
_atom_site_calc_flag
_atom_site_refinement_flags
P1 P 0.24040(5) 0.41467(3) 0.04605(3) 0.02346(12) Uani 1 1 d .
P2 P 0.24024(5) 0.63115(3) 0.01820(3) 0.02361(12) Uani 1 1 d .
O1 O 0.41777(15) 0.39959(10) 0.08618(9) 0.0314(3) Uani 1 1 d D
H1O H 0.473(3) 0.3988(17) 0.0497(14) 0.047 Uiso 1 1 d D
O2 O 0.15911(15) 0.34505(9) 0.10103(9) 0.0299(3) Uani 1 1 d D
H2O H 0.0634(19) 0.3511(16) 0.0904(16) 0.045 Uiso 1 1 d D
O3 O 0.18608(15) 0.40654(9) -0.05280(8) 0.0311(3) Uani 1 1 d .
O4 O 0.41461(15) 0.62852(10) 0.02167(9) 0.0346(3) Uani 1 1 d .
O5 O 0.13179(14) 0.62811(9) -0.07377(8) 0.0287(3) Uani 1 1 d .
O6 O 0.19468(15) 0.71948(9) 0.06832(9) 0.0297(3) Uani 1 1 d D
H6O H 0.261(2) 0.7319(16) 0.1146(12) 0.045 Uiso 1 1 d D
N1 N 0.26776(17) 0.54200(11) 0.17941(9) 0.0234(3) Uani 1 1 d .
H1N H 0.368(3) 0.5470(15) 0.1922(14) 0.035 Uiso 1 1 d .
N2 N 0.03371(18) 0.59512(11) 0.22387(10) 0.0259(3) Uani 1 1 d .
H2N H -0.028(3) 0.5927(15) 0.1735(16) 0.039 Uiso 1 1 d .
N3 N 0.25321(17) 0.59322(10) 0.32600(9) 0.0231(3) Uani 1 1 d .
C1 C 0.19321(19) 0.53110(11) 0.08364(10) 0.0203(3) Uani 1 1 d .
H1 H 0.0762 0.5325 0.0788 0.024 Uiso 1 1 calc R
C2 C 0.1880(2) 0.57530(11) 0.23865(11) 0.0208(3) Uani 1 1 d .
C3 C -0.0002(2) 0.62757(15) 0.30399(12) 0.0333(4) Uani 1 1 d .
H3 H -0.1012 0.6465 0.3124 0.040 Uiso 1 1 calc R
C4 C 0.1339(2) 0.62727(14) 0.36646(12) 0.0310(4) Uani 1 1 d .
H4 H 0.1464 0.6466 0.4273 0.037 Uiso 1 1 calc R
C5 C 0.4167(2) 0.58160(12) 0.37011(11) 0.0228(3) Uani 1 1 d .
C6 C 0.4874(2) 0.49389(13) 0.37136(11) 0.0282(4) Uani 1 1 d .
H6 H 0.4295 0.4415 0.3422 0.034 Uiso 1 1 calc R
C7 C 0.6443(2) 0.48385(15) 0.41589(12) 0.0341(4) Uani 1 1 d .
H7 H 0.6952 0.4244 0.4162 0.041 Uiso 1 1 calc R
C8 C 0.7269(2) 0.55967(16) 0.45986(13) 0.0378(5) Uani 1 1 d .
H8 H 0.8341 0.5522 0.4907 0.045 Uiso 1 1 calc R
C9 C 0.6535(2) 0.64667(15) 0.45896(14) 0.0407(5) Uani 1 1 d .
H9 H 0.7102 0.6985 0.4900 0.049 Uiso 1 1 calc R
C10 C 0.4983(2) 0.65831(13) 0.41316(13) 0.0333(4) Uani 1 1 d .
H10 H 0.4484 0.7182 0.4113 0.040 Uiso 1 1 calc R
O7 O 0.78724(17) 0.41107(10) 0.23263(9) 0.0332(3) Uani 1 1 d D
H7A H 0.812(3) 0.4012(16) 0.1819(12) 0.050 Uiso 1 1 d D
H7B H 0.739(3) 0.4637(13) 0.2259(16) 0.050 Uiso 1 1 d D
O8 O 0.38966(16) 0.42107(9) 0.80381(9) 0.0308(3) Uani 1 1 d D
H8A H 0.364(3) 0.3654(12) 0.7837(14) 0.046 Uiso 1 1 d D
H8B H 0.399(3) 0.4161(16) 0.8578(10) 0.046 Uiso 1 1 d D
O9 O 0.37492(17) 0.77013(10) 0.21239(10) 0.0364(3) Uani 1 1 d D
H9A H 0.339(3) 0.8162(15) 0.2374(16) 0.055 Uiso 1 1 d D
H9B H 0.4716(19) 0.7803(17) 0.2151(17) 0.055 Uiso 1 1 d D
O10 O 0.69833(17) 0.77567(11) 0.22919(10) 0.0391(3) Uani 1 1 d D
H10A H 0.758(3) 0.7926(18) 0.1966(14) 0.059 Uiso 1 1 d D
H10B H 0.737(3) 0.7934(18) 0.2820(11) 0.059 Uiso 1 1 d D
O11 O 0.94564(19) 0.82884(13) 0.14593(12) 0.0506(4) Uani 1 1 d D
H11A H 1.019(3) 0.8630(18) 0.1772(18) 0.076 Uiso 1 1 d D
H11B H 0.989(3) 0.7872(17) 0.1218(19) 0.076 Uiso 1 1 d D

loop_
_atom_site_aniso_label
_atom_site_aniso_U_11
_atom_site_aniso_U_22
_atom_site_aniso_U_33
_atom_site_aniso_U_23
_atom_site_aniso_U_13
_atom_site_aniso_U_12
P1 0.0205(2) 0.0281(2) 0.0201(2) -0.00268(18) 0.00105(16) 0.00483(18)
P2 0.0193(2) 0.0305(2) 0.0213(2) 0.00244(18) 0.00520(17) 0.00176(18)
O1 0.0213(6) 0.0440(8) 0.0272(7) -0.0052(6) 0.0017(5) 0.0091(6)
O2 0.0234(6) 0.0307(7) 0.0337(7) 0.0041(5) 0.0017(6) 0.0023(5)
O3 0.0296(7) 0.0391(7) 0.0220(7) -0.0065(5) 0.0002(5) 0.0080(6)
O4 0.0207(6) 0.0537(8) 0.0308(7) 0.0038(6) 0.0086(5) 0.0006(6)
O5 0.0258(6) 0.0392(7) 0.0209(6) 0.0050(5) 0.0047(5) 0.0047(6)
O6 0.0278(7) 0.0286(6) 0.0314(7) -0.0011(5) 0.0038(5) 0.0028(6)
N1 0.0180(7) 0.0330(8) 0.0180(7) -0.0030(6) 0.0017(6) 0.0031(6)
N2 0.0229(7) 0.0344(8) 0.0197(7) -0.0016(6) 0.0034(6) 0.0047(6)
N3 0.0229(7) 0.0265(7) 0.0192(7) -0.0024(6) 0.0030(6) 0.0022(6)
C1 0.0171(8) 0.0275(8) 0.0158(8) -0.0016(6) 0.0024(6) 0.0027(6)
C2 0.0237(8) 0.0198(8) 0.0178(8) 0.0006(6) 0.0021(6) 0.0002(6)
C3 0.0290(10) 0.0469(11) 0.0249(9) -0.0043(8) 0.0079(8) 0.0097(9)
C4 0.0334(10) 0.0389(10) 0.0214(9) -0.0047(8) 0.0074(7) 0.0076(8)
C5 0.0237(8) 0.0273(8) 0.0161(8) 0.0010(6) 0.0018(6) -0.0013(7)
C6 0.0318(10) 0.0294(9) 0.0215(9) -0.0033(7) 0.0019(7) 0.0015(8)
C7 0.0341(10) 0.0421(11) 0.0248(9) 0.0013(8) 0.0032(8) 0.0096(9)
C8 0.0250(9) 0.0546(13) 0.0303(11) 0.0084(9) -0.0015(8) -0.0028(9)
C9 0.0389(11) 0.0369(11) 0.0388(11) 0.0057(9) -0.0076(9) -0.0152(9)
C10 0.0389(11) 0.0249(9) 0.0310(10) 0.0020(7) -0.0037(8) -0.0032(8)
O7 0.0379(8) 0.0349(7) 0.0283(7) 0.0020(6) 0.0104(6) 0.0034(6)
O8 0.0337(7) 0.0330(7) 0.0253(7) -0.0021(6) 0.0054(6) -0.0004(6)
O9 0.0327(7) 0.0330(7) 0.0408(8) -0.0081(6) 0.0022(6) -0.0003(6)
O10 0.0313(8) 0.0450(8) 0.0381(8) -0.0102(7) 0.0010(6) 0.0000(6)
O11 0.0381(9) 0.0620(11) 0.0474(10) -0.0056(8) 0.0003(7) 0.0037(8)

loop_
_atom_type_symbol
_atom_type_description
_atom_type_scat_dispersion_real
_atom_type_scat_dispersion_imag
_atom_type_scat_source
C C 0.0033 0.0016 'International Tables Vol C Tables 4.2.6.8 and 6.1.1.4'
H H 0.0000 0.0000 'International Tables Vol C Tables 4.2.6.8 and 6.1.1.4'
N N 0.0061 0.0033 'International Tables Vol C Tables 4.2.6.8 and 6.1.1.4'
O O 0.0106 0.0060 'International Tables Vol C Tables 4.2.6.8 and 6.1.1.4'
P P 0.1023 0.0942 'International Tables Vol C Tables 4.2.6.8 and 6.1.1.4'

loop_
_exptl_crystal_face_index_h
_exptl_crystal_face_index_k
_exptl_crystal_face_index_l
_exptl_crystal_face_perp_dist
0.00 -1.00 -1.00 0.0650
0.00 1.00 1.00 0.0650
0.00 1.00 -1.00 0.0900
0.00 -1.00 1.00 0.0900
1.00 0.00 -1.00 0.2700
-1.00 0.00 1.00 0.2700
-1.00 1.00 0.00 0.2600

loop_
_geom_angle_atom_site_label_1
_geom_angle_atom_site_label_2
_geom_angle_atom_site_label_3
_geom_angle
O3 P1 O1 117.37(7)
O3 P1 O2 114.66(8)
O1 P1 O2 103.19(8)
O3 P1 C1 110.31(7)
O1 P1 C1 105.92(8)
O2 P1 C1 104.21(7)
O4 P2 O5 116.70(7)
O4 P2 O6 111.31(8)
O5 P2 O6 107.74(7)
O4 P2 C1 107.73(8)
O5 P2 C1 108.45(7)
O6 P2 C1 104.16(7)
P1 O1 H1O 114.9(17)
P1 O2 H2O 112.8(17)
P2 O6 H6O 112.6(16)
C2 N1 C1 121.87(14)
C2 N1 H1N 118.0(14)
C1 N1 H1N 116.1(14)
C2 N2 C3 108.52(15)
C2 N2 H2N 124.2(15)
C3 N2 H2N 127.0(15)
C2 N3 C4 108.00(14)
C2 N3 C5 126.50(14)
C4 N3 C5 125.49(14)
N1 C1 P1 109.12(11)
N1 C1 P2 110.96(11)
P1 C1 P2 116.01(9)
N1 C1 H1 106.8
P1 C1 H1 106.8
P2 C1 H1 106.8
N2 C2 N1 127.37(15)
N2 C2 N3 108.23(14)
N1 C2 N3 124.39(15)
C4 C3 N2 107.83(17)
C4 C3 H3 126.1
N2 C3 H3 126.1
C3 C4 N3 107.41(16)
C3 C4 H4 126.3
N3 C4 H4 126.3
C10 C5 C6 121.46(17)
C10 C5 N3 118.71(15)
C6 C5 N3 119.79(15)
C5 C6 C7 118.83(17)
C5 C6 H6 120.6
C7 C6 H6 120.6
C8 C7 C6 120.35(18)
C8 C7 H7 119.8
C6 C7 H7 119.8
C7 C8 C9 120.02(18)
C7 C8 H8 120.0
C9 C8 H8 120.0
C10 C9 C8 120.29(18)
C10 C9 H9 119.9
C8 C9 H9 119.9
C5 C10 C9 119.02(18)
C5 C10 H10 120.5
C9 C10 H10 120.5
H7A O7 H7B 104(2)
H8A O8 H8B 104(2)
H9A O9 H9B 108(2)
H10A O10 H10B 108(2)
H11A O11 H11B 107(2)

loop_
_geom_bond_atom_site_label_1
_geom_bond_atom_site_label_2
_geom_bond_distance
P1 O3 1.4798(13)
P1 O1 1.5382(13)
P1 O2 1.5589(14)
P1 C1 1.8223(17)
P2 O4 1.5000(13)
P2 O5 1.5059(13)
P2 O6 1.5614(13)
P2 C1 1.8299(17)
O1 H1O 0.812(16)
O2 H2O 0.813(16)
O6 H6O 0.825(16)
N1 C2 1.337(2)
N1 C1 1.468(2)
N1 H1N 0.85(2)
N2 C2 1.335(2)
N2 C3 1.395(2)
N2 H2N 0.83(2)
N3 C2 1.350(2)
N3 C4 1.400(2)
N3 C5 1.437(2)
C1 H1 1.0000
C3 C4 1.330(3)
C3 H3 0.9500
C4 H4 0.9500
C5 C10 1.381(2)
C5 C6 1.384(2)
C6 C7 1.386(3)
C6 H6 0.9500
C7 C8 1.380(3)
C7 H7 0.9500
C8 C9 1.386(3)
C8 H8 0.9500
C9 C10 1.381(3)
C9 H9 0.9500
C10 H10 0.9500
O7 H7A 0.857(15)
O7 H7B 0.851(16)
O8 H8A 0.858(15)
O8 H8B 0.811(15)
O9 H9A 0.849(16)
O9 H9B 0.842(16)
O10 H10A 0.830(16)
O10 H10B 0.839(16)
O11 H11A 0.855(17)
O11 H11B 0.829(17)

loop_
_geom_hbond_atom_site_label_D
_geom_hbond_atom_site_label_H
_geom_hbond_atom_site_label_A
_geom_hbond_distance_DH
_geom_hbond_distance_HA
_geom_hbond_distance_DA
_geom_hbond_angle_DHA
_geom_hbond_site_symmetry_A
O1 H1O O4 0.812(16) 1.654(17) 2.4522(19) 167(3) 3_665
O2 H2O O5 0.813(16) 1.680(16) 2.4909(19) 175(3) 3_565
O6 H6O O9 0.825(16) 1.685(16) 2.5021(19) 171(2) .
N1 H1N O8 0.85(2) 2.13(2) 2.968(2) 167(2) 3_666
N2 H2N O3 0.83(2) 2.04(2) 2.869(2) 177(2) 3_565
O7 H7A O5 0.857(15) 1.865(16) 2.7203(19) 176(2) 3_665
O7 H7B O8 0.851(16) 1.972(16) 2.818(2) 173(2) 3_666
O8 H8A O10 0.858(15) 2.069(17) 2.905(2) 165(2) 3_666
O8 H8B O4 0.811(15) 2.25(2) 2.9070(19) 138(2) 3_666
O8 H8B O3 0.811(15) 2.53(2) 3.1007(19) 129(2) 1_556
O9 H9A O7 0.849(16) 1.852(16) 2.680(2) 165(2) 2_655
O9 H9B O10 0.842(16) 1.929(16) 2.757(2) 168(2) .
O10 H10A O11 0.830(16) 2.009(17) 2.821(2) 166(2) .
O10 H10B O2 0.839(16) 1.953(17) 2.788(2) 173(2) 2_655
O11 H11A O7 0.855(17) 2.039(19) 2.872(2) 165(3) 2_755
O11 H11B O6 0.829(17) 2.32(2) 3.094(2) 155(3) 1_655

loop_
_geom_torsion_atom_site_label_1
_geom_torsion_atom_site_label_2
_geom_torsion_atom_site_label_3
_geom_torsion_atom_site_label_4
_geom_torsion
C2 N1 C1 P1 -132.63(14)
C2 N1 C1 P2 98.34(16)
O3 P1 C1 N1 -172.05(11)
O1 P1 C1 N1 -44.08(13)
O2 P1 C1 N1 64.40(12)
O3 P1 C1 P2 -45.86(11)
O1 P1 C1 P2 82.11(10)
O2 P1 C1 P2 -169.41(9)
O4 P2 C1 N1 66.07(12)
O5 P2 C1 N1 -166.78(11)
O6 P2 C1 N1 -52.23(12)
O4 P2 C1 P1 -59.18(11)
O5 P2 C1 P1 67.96(11)
O6 P2 C1 P1 -177.49(9)
C3 N2 C2 N1 179.64(17)
C3 N2 C2 N3 0.61(19)
C1 N1 C2 N2 6.1(3)
C1 N1 C2 N3 -174.98(15)
C4 N3 C2 N2 -1.08(19)
C5 N3 C2 N2 -179.89(15)
C4 N3 C2 N1 179.86(16)
C5 N3 C2 N1 1.1(3)
C2 N2 C3 C4 0.1(2)
N2 C3 C4 N3 -0.8(2)
C2 N3 C4 C3 1.2(2)
C5 N3 C4 C3 179.98(16)
C2 N3 C5 C10 123.55(19)
C4 N3 C5 C10 -55.1(2)
C2 N3 C5 C6 -58.7(2)
C4 N3 C5 C6 122.74(19)
C10 C5 C6 C7 -0.9(3)
N3 C5 C6 C7 -178.66(16)
C5 C6 C7 C8 1.5(3)
C6 C7 C8 C9 -0.6(3)
C7 C8 C9 C10 -0.9(3)
C6 C5 C10 C9 -0.5(3)
N3 C5 C10 C9 177.26(17)
C8 C9 C10 C5 1.4(3)
